data_4311856
loop_
_publ_author_name
'Sujit K. Ghosh'
'Parimal K. Bharadwaj'

_publ_section_title
;
 Puckered-Boat Conformation Hexameric Water Clusters Stabilized in a 2D
 Metal-Organic Framework Structure Built from Cu(II) and
 1,2,4,5-Benzenetetracarboxylic Acid
;
_journal_name_full 'Inorganic Chemistry'
_journal_page_first 5180
_journal_page_last 5182
_journal_paper_doi 10.1021/ic049739q
_journal_volume 43
_journal_year 2004
_chemical_formula_moiety 'C30 H34 Cu2 N4 O14'
_chemical_formula_sum 'C30 H34 Cu2 N4 O14'
_chemical_formula_weight 801.69
_chemical_name_systematic
;
 ?
;
_space_group_IT_number 2
_symmetry_cell_setting triclinic
_symmetry_space_group_name_Hall '-P 1'
_symmetry_space_group_name_H-M 'P -1'
_atom_sites_solution_hydrogens geom
_atom_sites_solution_primary direct
_atom_sites_solution_secondary difmap
_audit_creation_method SHELXL-97
_cell_angle_alpha 82.342(6)
_cell_angle_beta 81.312(3)
_cell_angle_gamma 82.361(4)
_cell_formula_units_Z 2
_cell_length_a 8.905(3)
_cell_length_b 11.137(4)
_cell_length_c 17.484(2)
_cell_measurement_reflns_used 999
_cell_measurement_temperature 100
_cell_measurement_theta_max 28.23
_cell_measurement_theta_min 2.04
_cell_volume 1687.5(9)
_computing_cell_refinement 'SAINT 6.45 ( Bruker, 2003)'
_computing_data_collection 'SMART 5.628 (Bruker, 2003)'
_computing_data_reduction 'SAINT 6.45 ( Bruker, 2003)'
_computing_molecular_graphics 'Diamond 2.1'
_computing_structure_refinement 'SHELXL-97 (Sheldrick, 1997)'
_computing_structure_solution SIR-97
_diffrn_ambient_temperature 100
_diffrn_measured_fraction_theta_full 0.958
_diffrn_measured_fraction_theta_max 0.958
_diffrn_measurement_device_type 'Bruker SMART APEX'
_diffrn_measurement_method /w-scans
_diffrn_radiation_monochromator graphite
_diffrn_radiation_source 'fine-focus sealed tube'
_diffrn_radiation_type MoK\a
_diffrn_radiation_wavelength 0.71069
_diffrn_reflns_av_R_equivalents 0.0148
_diffrn_reflns_av_sigmaI/netI 0.0294
_diffrn_reflns_limit_h_max 11
_diffrn_reflns_limit_h_min -11
_diffrn_reflns_limit_k_max 14
_diffrn_reflns_limit_k_min -14
_diffrn_reflns_limit_l_max 23
_diffrn_reflns_limit_l_min -13
_diffrn_reflns_number 11333
_diffrn_reflns_theta_full 28.30
_diffrn_reflns_theta_max 28.30
_diffrn_reflns_theta_min 2.09
_diffrn_standards_decay_% <0.05
_exptl_absorpt_coefficient_mu 1.334
_exptl_absorpt_correction_T_max 0.8456
_exptl_absorpt_correction_T_min 0.7952
_exptl_crystal_colour blue
_exptl_crystal_density_diffrn 1.578
_exptl_crystal_density_method 'not measured'
_exptl_crystal_description 'rectangular parallelopipeds'
_exptl_crystal_F_000 824
_exptl_crystal_size_max 0.18
_exptl_crystal_size_mid 0.15
_exptl_crystal_size_min 0.13
_refine_diff_density_max 0.796
_refine_diff_density_min -0.462
_refine_diff_density_rms 0.090
_refine_ls_extinction_method none
_refine_ls_goodness_of_fit_ref 1.067
_refine_ls_hydrogen_treatment mixed
_refine_ls_matrix_type full
_refine_ls_number_parameters 499
_refine_ls_number_reflns 8033
_refine_ls_number_restraints 0
_refine_ls_restrained_S_all 1.067
_refine_ls_R_factor_all 0.0372
_refine_ls_R_factor_gt 0.0331
_refine_ls_shift/su_max 0.002
_refine_ls_shift/su_mean 0.000
_refine_ls_structure_factor_coef Fsqd
_refine_ls_weighting_details 'calc w=1/[\s^2^(Fo^2^)+(0.0559P)^2^+0.4984P] where P=(Fo^2^+2Fc^2^)/3'
_refine_ls_weighting_scheme calc
_refine_ls_wR_factor_gt 0.0888
_refine_ls_wR_factor_ref 0.0914
_reflns_number_gt 7182
_reflns_number_total 8033
_reflns_threshold_expression >2sigma(I)
_cod_data_source_file ic049739qsi20040608_073736.cif
_cod_data_source_block {[Cu2(btc)(Py)4.2H2O].4H2O}n,1
_cod_depositor_comments
;
The following automatic conversions were performed:

'_cell_measurement_temperature' value '100K' was changed to '100' -
the value should be numeric and without a unit
designator.

'_diffrn_ambient_temperature' value '100K' was changed
to '100' - the value should be numeric and without a unit designator.

Automatic conversion script
Id: cif_fix_values 1569 2011-02-09 13:29:24Z adriana 
;
_cod_original_cell_volume 1687.5(13)
_cod_database_code 4311856

loop_
_symmetry_equiv_pos_as_xyz
'x, y, z'
'-x, -y, -z'

loop_
_atom_site_label
_atom_site_type_symbol
_atom_site_fract_x
_atom_site_fract_y
_atom_site_fract_z
_atom_site_U_iso_or_equiv
_atom_site_adp_type
_atom_site_occupancy
_atom_site_symmetry_multiplicity
_atom_site_calc_flag
_atom_site_refinement_flags
_atom_site_disorder_assembly
_atom_site_disorder_group
Cu1 Cu 0.24338(2) 0.305144(18) 0.767413(11) 0.00987(6) Uani 1 1 d . . .
Cu2 Cu 0.78803(2) -0.287174(18) 0.770210(12) 0.01103(7) Uani 1 1 d . . .
O1 O 0.08498(14) 0.66659(11) 0.65212(7) 0.0145(2) Uani 1 1 d . . .
O2 O -0.14433(14) 0.59962(11) 0.69056(7) 0.0121(2) Uani 1 1 d . . .
O3 O 0.12899(16) 0.22573(12) 0.62276(8) 0.0194(3) Uani 1 1 d . . .
O4 O 0.10484(14) 0.38304(11) 0.69341(7) 0.0119(2) Uani 1 1 d . . .
O5 O 0.46221(16) 0.04527(11) 0.79090(7) 0.0168(3) Uani 1 1 d . . .
O6 O 0.37951(14) 0.22119(11) 0.84155(7) 0.0119(2) Uani 1 1 d . . .
O7 O 0.46839(14) -0.21487(11) 0.86423(7) 0.0140(2) Uani 1 1 d . . .
O8 O 0.70942(14) -0.16701(11) 0.84390(7) 0.0134(2) Uani 1 1 d . . .
OW2 O 0.82836(17) 0.11445(14) 0.15539(10) 0.0196(3) Uani 1 1 d . . .
OW3 O 0.73342(19) 0.98671(13) 0.30870(9) 0.0224(3) Uani 1 1 d . . .
OW5 O 0.56258(18) 0.35746(13) 0.24495(10) 0.0220(3) Uani 1 1 d . . .
OW4 O 0.66181(17) 0.20253(14) 0.37870(9) 0.0218(3) Uani 1 1 d . . .
OW1 O 1.03005(15) -0.29323(13) 0.80147(9) 0.0158(3) Uani 1 1 d . . .
OW6 O 0.22708(18) 0.47883(12) 0.82491(8) 0.0168(3) Uani 1 1 d . . .
N1 N 0.41959(17) 0.35557(13) 0.68827(9) 0.0125(3) Uani 1 1 d . . .
N2 N 0.07053(17) 0.23109(14) 0.83763(9) 0.0138(3) Uani 1 1 d . . .
N3 N 0.75092(17) -0.42647(13) 0.85191(9) 0.0131(3) Uani 1 1 d . . .
N4 N 0.78385(17) -0.15210(13) 0.68210(9) 0.0136(3) Uani 1 1 d . . .
C1 C 0.7796(2) -0.42226(17) 0.92448(11) 0.0170(4) Uani 1 1 d . . .
H1 H 0.8283 -0.3581 0.9342 0.020 Uiso 1 1 calc R . .
C2 C 0.7395(2) -0.50964(19) 0.98561(11) 0.0216(4) Uani 1 1 d . . .
H2 H 0.7612 -0.5044 1.0354 0.026 Uiso 1 1 calc R . .
C3 C 0.6666(2) -0.60496(18) 0.97130(12) 0.0220(4) Uani 1 1 d . . .
H3 H 0.6371 -0.6643 1.0114 0.026 Uiso 1 1 calc R . .
C4 C 0.6382(2) -0.61057(17) 0.89607(12) 0.0203(4) Uani 1 1 d . . .
H4 H 0.5896 -0.6739 0.8850 0.024 Uiso 1 1 calc R . .
C5 C 0.6831(2) -0.52068(16) 0.83774(11) 0.0156(3) Uani 1 1 d . . .
H5 H 0.6659 -0.5255 0.7871 0.019 Uiso 1 1 calc R . .
C6 C 0.8787(2) -0.06564(17) 0.67224(12) 0.0185(4) Uani 1 1 d . . .
H6 H 0.9414 -0.0644 0.7101 0.022 Uiso 1 1 calc R . .
C7 C 0.8871(2) 0.02155(18) 0.60821(13) 0.0245(4) Uani 1 1 d . . .
H7 H 0.9556 0.0793 0.6024 0.029 Uiso 1 1 calc R . .
C8 C 0.7915(3) 0.0212(2) 0.55296(13) 0.0286(5) Uani 1 1 d . . .
H8 H 0.7939 0.0796 0.5097 0.034 Uiso 1 1 calc R . .
C9 C 0.6926(3) -0.0667(2) 0.56264(13) 0.0278(5) Uani 1 1 d . . .
H9 H 0.6276 -0.0686 0.5260 0.033 Uiso 1 1 calc R . .
C10 C 0.6918(2) -0.15228(18) 0.62799(12) 0.0200(4) Uani 1 1 d . . .
H10 H 0.6253 -0.2117 0.6345 0.024 Uiso 1 1 calc R . .
C11 C 0.5537(2) 0.28491(17) 0.67509(11) 0.0174(4) Uani 1 1 d . . .
H11 H 0.5669 0.2085 0.7037 0.021 Uiso 1 1 calc R . .
C12 C 0.6723(2) 0.32249(18) 0.62041(12) 0.0210(4) Uani 1 1 d . . .
H12 H 0.7636 0.2718 0.6123 0.025 Uiso 1 1 calc R . .
C13 C 0.6538(2) 0.43629(17) 0.57779(11) 0.0182(4) Uani 1 1 d . . .
H13 H 0.7317 0.4626 0.5401 0.022 Uiso 1 1 calc R . .
C14 C 0.5175(2) 0.50992(16) 0.59231(11) 0.0156(3) Uani 1 1 d . . .
H14 H 0.5030 0.5875 0.5655 0.019 Uiso 1 1 calc R . .
C15 C 0.4033(2) 0.46660(16) 0.64717(10) 0.0132(3) Uani 1 1 d . . .
H15 H 0.3113 0.5161 0.6562 0.016 Uiso 1 1 calc R . .
C16 C -0.0286(2) 0.17124(17) 0.81061(11) 0.0170(4) Uani 1 1 d . . .
H16 H -0.0267 0.1746 0.7570 0.020 Uiso 1 1 calc R . .
C17 C -0.1332(2) 0.10497(18) 0.85929(13) 0.0214(4) Uani 1 1 d . . .
H17 H -0.1990 0.0636 0.8388 0.026 Uiso 1 1 calc R . .
C18 C -0.1381(2) 0.10131(18) 0.93910(12) 0.0229(4) Uani 1 1 d . . .
H18 H -0.2065 0.0566 0.9731 0.027 Uiso 1 1 calc R . .
C19 C -0.0395(2) 0.16534(19) 0.96756(12) 0.0222(4) Uani 1 1 d . . .
H19 H -0.0422 0.1658 1.0209 0.027 Uiso 1 1 calc R . .
C20 C 0.0629(2) 0.22856(18) 0.91520(11) 0.0178(4) Uani 1 1 d . . .
H20 H 0.1293 0.2711 0.9345 0.021 Uiso 1 1 calc R . .
C21 C 0.5708(2) -0.15516(14) 0.87492(10) 0.0107(3) Uani 1 1 d . . .
C22 C 0.53397(18) -0.07016(14) 0.93739(10) 0.0091(3) Uani 1 1 d . . .
C23 C 0.47132(18) 0.05171(15) 0.92498(10) 0.0095(3) Uani 1 1 d . . .
C24 C 0.43580(19) 0.10913(15) 0.84529(10) 0.0108(3) Uani 1 1 d . . .
C25 C 0.09553(19) 0.33539(15) 0.63224(10) 0.0118(3) Uani 1 1 d . . .
C26 C 0.04221(18) 0.42236(15) 0.56554(10) 0.0102(3) Uani 1 1 d . . .
C27 C -0.00580(18) 0.54643(15) 0.57131(10) 0.0100(3) Uani 1 1 d . . .
C28 C -0.01995(19) 0.60671(15) 0.64519(10) 0.0110(3) Uani 1 1 d . . .
C29 C 0.43784(18) 0.11992(15) 0.98806(10) 0.0099(3) Uani 1 1 d . . .
H29 H 0.3955 0.2008 0.9801 0.012 Uiso 1 1 calc R . .
C30 C 0.04665(19) 0.37819(15) 0.49402(10) 0.0110(3) Uani 1 1 d . . .
H30 H 0.0779 0.2959 0.4900 0.013 Uiso 1 1 calc R . .
H2W3 H 0.553(3) 0.313(3) 0.2120(18) 0.036(8) Uiso 1 1 d . . .
H1W5 H 1.062(3) -0.243(2) 0.8176(15) 0.024(7) Uiso 1 1 d . . .
H2W4 H 0.690(3) 0.139(3) 0.3586(17) 0.034(7) Uiso 1 1 d . . .
H2W1 H 0.742(3) 0.144(2) 0.1450(15) 0.024(6) Uiso 1 1 d . . .
H1W4 H 0.730(4) 0.231(3) 0.3787(19) 0.050(10) Uiso 1 1 d . . .
H2W2 H 0.776(4) 0.920(3) 0.331(2) 0.054(9) Uiso 1 1 d . . .
H2W5 H 1.061(3) -0.300(2) 0.7610(17) 0.021(7) Uiso 1 1 d . . .
H2W6 H 0.158(4) 0.526(3) 0.8219(19) 0.049(10) Uiso 1 1 d . . .
H1W3 H 0.588(4) 0.315(3) 0.280(2) 0.048(9) Uiso 1 1 d . . .
H1W2 H 0.667(3) 0.974(3) 0.2884(18) 0.037(8) Uiso 1 1 d . . .
H1W1 H 0.814(3) 0.076(3) 0.1894(17) 0.022(7) Uiso 1 1 d . . .
H1W6 H 0.295(4) 0.519(3) 0.8074(18) 0.040(8) Uiso 1 1 d . . .

loop_
_atom_site_aniso_label
_atom_site_aniso_U_11
_atom_site_aniso_U_22
_atom_site_aniso_U_33
_atom_site_aniso_U_23
_atom_site_aniso_U_13
_atom_site_aniso_U_12
Cu1 0.01134(11) 0.01110(11) 0.00648(11) 0.00163(8) -0.00119(8) -0.00139(8)
Cu2 0.01452(11) 0.01033(11) 0.00700(11) -0.00134(8) 0.00181(8) -0.00031(8)
O1 0.0154(6) 0.0166(6) 0.0122(6) -0.0034(5) -0.0005(5) -0.0040(5)
O2 0.0135(6) 0.0138(6) 0.0085(6) -0.0026(5) 0.0010(5) -0.0009(5)
O3 0.0310(7) 0.0131(6) 0.0143(6) -0.0004(5) -0.0083(6) 0.0021(5)
O4 0.0141(6) 0.0144(6) 0.0072(6) 0.0002(4) -0.0028(5) -0.0018(5)
O5 0.0276(7) 0.0140(6) 0.0087(6) -0.0008(5) -0.0036(5) -0.0017(5)
O6 0.0139(6) 0.0110(5) 0.0099(6) 0.0016(4) -0.0031(5) 0.0004(4)
O7 0.0180(6) 0.0131(6) 0.0123(6) -0.0019(5) -0.0040(5) -0.0039(5)
O8 0.0159(6) 0.0128(6) 0.0106(6) -0.0033(5) 0.0026(5) -0.0016(5)
OW2 0.0176(7) 0.0211(7) 0.0194(8) 0.0007(6) -0.0022(6) -0.0031(6)
OW3 0.0289(8) 0.0155(7) 0.0242(8) 0.0015(6) -0.0128(6) -0.0013(6)
OW5 0.0311(8) 0.0183(7) 0.0187(7) -0.0062(6) -0.0076(6) -0.0015(6)
OW4 0.0189(7) 0.0201(7) 0.0273(8) -0.0044(6) -0.0023(6) -0.0050(6)
OW1 0.0167(6) 0.0199(7) 0.0117(7) -0.0048(5) -0.0010(5) -0.0036(5)
OW6 0.0197(7) 0.0144(6) 0.0156(7) -0.0017(5) -0.0028(6) 0.0010(6)
N1 0.0142(7) 0.0137(7) 0.0096(7) 0.0001(5) -0.0013(5) -0.0031(5)
N2 0.0141(7) 0.0153(7) 0.0107(7) 0.0020(6) -0.0007(6) -0.0011(6)
N3 0.0144(7) 0.0132(7) 0.0106(7) -0.0004(5) 0.0005(6) -0.0010(5)
N4 0.0160(7) 0.0119(7) 0.0115(7) -0.0017(5) 0.0012(6) 0.0004(6)
C1 0.0211(9) 0.0176(8) 0.0121(9) -0.0023(7) -0.0011(7) -0.0023(7)
C2 0.0264(10) 0.0254(10) 0.0108(9) 0.0010(7) -0.0012(7) 0.0001(8)
C3 0.0240(9) 0.0205(9) 0.0174(9) 0.0060(7) 0.0023(8) -0.0023(8)
C4 0.0214(9) 0.0158(8) 0.0234(10) 0.0009(7) -0.0016(8) -0.0052(7)
C5 0.0188(8) 0.0150(8) 0.0125(8) -0.0021(7) -0.0014(7) -0.0012(7)
C6 0.0215(9) 0.0155(8) 0.0189(9) -0.0023(7) -0.0041(7) -0.0020(7)
C7 0.0289(10) 0.0159(9) 0.0270(11) 0.0025(8) -0.0001(9) -0.0058(8)
C8 0.0409(12) 0.0230(10) 0.0173(10) 0.0072(8) -0.0015(9) 0.0005(9)
C9 0.0338(11) 0.0286(11) 0.0215(11) 0.0036(8) -0.0142(9) -0.0001(9)
C10 0.0191(9) 0.0206(9) 0.0202(10) -0.0008(7) -0.0044(7) -0.0019(7)
C11 0.0172(8) 0.0162(8) 0.0167(9) 0.0028(7) -0.0007(7) -0.0011(7)
C12 0.0145(8) 0.0199(9) 0.0253(10) 0.0010(8) 0.0024(8) 0.0007(7)
C13 0.0170(8) 0.0207(9) 0.0159(9) 0.0011(7) 0.0014(7) -0.0060(7)
C14 0.0184(8) 0.0148(8) 0.0137(8) 0.0011(7) -0.0018(7) -0.0051(7)
C15 0.0152(8) 0.0147(8) 0.0101(8) -0.0017(6) -0.0013(6) -0.0029(6)
C16 0.0181(8) 0.0172(8) 0.0147(9) -0.0001(7) -0.0010(7) -0.0017(7)
C17 0.0158(8) 0.0191(9) 0.0280(11) -0.0011(8) 0.0015(8) -0.0037(7)
C18 0.0187(9) 0.0217(9) 0.0220(10) 0.0073(8) 0.0071(8) -0.0007(7)
C19 0.0191(9) 0.0295(10) 0.0130(9) 0.0048(8) 0.0024(7) 0.0026(8)
C20 0.0154(8) 0.0239(9) 0.0125(9) 0.0010(7) -0.0012(7) -0.0004(7)
C21 0.0172(8) 0.0082(7) 0.0058(7) 0.0020(6) -0.0025(6) 0.0001(6)
C22 0.0092(7) 0.0102(7) 0.0077(7) -0.0009(6) 0.0004(6) -0.0019(6)
C23 0.0092(7) 0.0104(7) 0.0083(8) 0.0015(6) -0.0006(6) -0.0024(6)
C24 0.0112(7) 0.0127(7) 0.0084(8) 0.0012(6) -0.0002(6) -0.0047(6)
C25 0.0123(7) 0.0134(8) 0.0084(8) 0.0019(6) 0.0003(6) -0.0021(6)
C26 0.0101(7) 0.0114(7) 0.0083(8) 0.0003(6) -0.0002(6) -0.0014(6)
C27 0.0086(7) 0.0120(7) 0.0089(8) -0.0009(6) 0.0001(6) -0.0015(6)
C28 0.0149(8) 0.0097(7) 0.0077(8) 0.0006(6) -0.0026(6) 0.0014(6)
C29 0.0107(7) 0.0088(7) 0.0097(8) 0.0003(6) -0.0006(6) -0.0014(6)
C30 0.0115(7) 0.0102(7) 0.0108(8) -0.0012(6) -0.0001(6) -0.0011(6)

loop_
_atom_type_symbol
_atom_type_description
_atom_type_scat_dispersion_real
_atom_type_scat_dispersion_imag
_atom_type_scat_source
C C 0.0033 0.0016 'International Tables Vol C Tables 4.2.6.8 and 6.1.1.4'
H H 0.0000 0.0000 'International Tables Vol C Tables 4.2.6.8 and 6.1.1.4'
N N 0.0061 0.0033 'International Tables Vol C Tables 4.2.6.8 and 6.1.1.4'
O O 0.0106 0.0060 'International Tables Vol C Tables 4.2.6.8 and 6.1.1.4'
Cu Cu 0.3201 1.2651 'International Tables Vol C Tables 4.2.6.8 and 6.1.1.4'

loop_
_geom_angle_atom_site_label_1
_geom_angle_atom_site_label_2
_geom_angle_atom_site_label_3
_geom_angle
_geom_angle_site_symmetry_1
_geom_angle_site_symmetry_3
_geom_angle_publ_flag
O4 Cu1 O6 177.88(5) . . ?
O4 Cu1 N2 91.32(7) . . ?
O6 Cu1 N2 87.35(7) . . ?
O4 Cu1 N1 88.19(7) . . ?
O6 Cu1 N1 92.86(7) . . ?
N2 Cu1 N1 170.91(6) . . ?
O4 Cu1 OW6 91.98(5) . . ?
O6 Cu1 OW6 89.83(5) . . ?
N2 Cu1 OW6 97.18(6) . . ?
N1 Cu1 OW6 91.91(6) . . ?
O8 Cu2 O2 175.38(5) . 1_645 ?
O8 Cu2 N3 92.13(6) . . ?
O2 Cu2 N3 90.78(6) 1_645 . ?
O8 Cu2 N4 89.32(6) . . ?
O2 Cu2 N4 87.11(6) 1_645 . ?
N3 Cu2 N4 168.21(6) . . ?
O8 Cu2 OW1 90.73(6) . . ?
O2 Cu2 OW1 92.88(5) 1_645 . ?
N3 Cu2 OW1 89.46(6) . . ?
N4 Cu2 OW1 102.22(6) . . ?
C28 O2 Cu2 121.48(11) . 1_465 ?
C25 O4 Cu1 121.00(11) . . ?
C24 O6 Cu1 126.08(11) . . ?
C21 O8 Cu2 122.15(11) . . ?
C15 N1 C11 118.17(16) . . ?
C15 N1 Cu1 118.30(12) . . ?
C11 N1 Cu1 123.52(13) . . ?
C20 N2 C16 117.92(16) . . ?
C20 N2 Cu1 119.29(13) . . ?
C16 N2 Cu1 122.35(13) . . ?
C1 N3 C5 118.55(16) . . ?
C1 N3 Cu2 120.15(12) . . ?
C5 N3 Cu2 120.98(13) . . ?
C6 N4 C10 118.43(17) . . ?
C6 N4 Cu2 121.84(13) . . ?
C10 N4 Cu2 119.55(13) . . ?
N3 C1 C2 122.60(17) . . ?
C3 C2 C1 118.76(18) . . ?
C2 C3 C4 118.89(18) . . ?
C5 C4 C3 119.10(18) . . ?
N3 C5 C4 122.07(17) . . ?
N4 C6 C7 122.64(18) . . ?
C6 C7 C8 118.61(19) . . ?
C9 C8 C7 119.35(19) . . ?
C8 C9 C10 118.8(2) . . ?
N4 C10 C9 122.13(19) . . ?
N1 C11 C12 121.99(18) . . ?
C11 C12 C13 119.42(18) . . ?
C14 C13 C12 118.69(18) . . ?
C15 C14 C13 119.00(17) . . ?
N1 C15 C14 122.72(17) . . ?
N2 C16 C17 122.66(18) . . ?
C16 C17 C18 118.85(19) . . ?
C17 C18 C19 118.98(18) . . ?
C20 C19 C18 118.79(19) . . ?
N2 C20 C19 122.76(18) . . ?
O7 C21 O8 126.41(15) . . ?
O7 C21 C22 117.90(15) . . ?
O8 C21 C22 115.29(14) . . ?
C29 C22 C23 119.36(15) 2_657 . ?
C29 C22 C21 116.34(14) 2_657 . ?
C23 C22 C21 124.29(15) . . ?
C29 C23 C22 118.88(15) . . ?
C29 C23 C24 119.84(15) . . ?
C22 C23 C24 121.27(15) . . ?
O5 C24 O6 126.38(16) . . ?
O5 C24 C23 118.43(15) . . ?
O6 C24 C23 115.19(14) . . ?
O3 C25 O4 126.04(16) . . ?
O3 C25 C26 118.27(15) . . ?
O4 C25 C26 115.68(15) . . ?
C30 C26 C27 118.75(15) . . ?
C30 C26 C25 118.29(15) . . ?
C27 C26 C25 122.91(15) . . ?
C30 C27 C26 119.33(15) 2_566 . ?
C30 C27 C28 115.90(14) 2_566 . ?
C26 C27 C28 124.76(15) . . ?
O1 C28 O2 126.48(16) . . ?
O1 C28 C27 117.25(15) . . ?
O2 C28 C27 115.97(15) . . ?
C22 C29 C23 121.77(15) 2_657 . ?
C27 C30 C26 121.92(15) 2_566 . ?

loop_
_geom_bond_atom_site_label_1
_geom_bond_atom_site_label_2
_geom_bond_distance
_geom_bond_site_symmetry_2
_geom_bond_publ_flag
Cu1 O4 1.9615(13) . ?
Cu1 O6 1.9683(13) . ?
Cu1 N2 2.0133(17) . ?
Cu1 N1 2.0158(17) . ?
Cu1 OW6 2.2744(16) . ?
Cu2 O8 1.9696(13) . ?
Cu2 O2 1.9759(13) 1_645 ?
Cu2 N3 1.9898(16) . ?
Cu2 N4 2.0056(16) . ?
Cu2 OW1 2.2924(18) . ?
O1 C28 1.247(2) . ?
O2 C28 1.266(2) . ?
O2 Cu2 1.9759(13) 1_465 ?
O3 C25 1.245(2) . ?
O4 C25 1.274(2) . ?
O5 C24 1.238(2) . ?
O6 C24 1.279(2) . ?
O7 C21 1.247(2) . ?
O8 C21 1.268(2) . ?
N1 C15 1.347(2) . ?
N1 C11 1.347(2) . ?
N2 C20 1.344(2) . ?
N2 C16 1.346(2) . ?
N3 C1 1.339(2) . ?
N3 C5 1.345(2) . ?
N4 C6 1.341(2) . ?
N4 C10 1.342(2) . ?
C1 C2 1.384(3) . ?
C2 C3 1.383(3) . ?
C3 C4 1.387(3) . ?
C4 C5 1.383(3) . ?
C6 C7 1.381(3) . ?
C7 C8 1.381(3) . ?
C8 C9 1.380(3) . ?
C9 C10 1.387(3) . ?
C11 C12 1.382(3) . ?
C12 C13 1.385(3) . ?
C13 C14 1.382(3) . ?
C14 C15 1.378(2) . ?
C16 C17 1.383(3) . ?
C17 C18 1.385(3) . ?
C18 C19 1.385(3) . ?
C19 C20 1.383(3) . ?
C21 C22 1.511(2) . ?
C22 C29 1.392(2) 2_657 ?
C22 C23 1.399(2) . ?
C23 C29 1.395(2) . ?
C23 C24 1.514(2) . ?
C25 C26 1.506(2) . ?
C26 C30 1.397(2) . ?
C26 C27 1.403(2) . ?
C27 C30 1.389(2) 2_566 ?
C27 C28 1.515(2) . ?
C29 C22 1.392(2) 2_657 ?
C30 C27 1.389(2) 2_566 ?
